data_4513965
loop_
_publ_author_name
'Kalita, Anamika'
'Hussain, Sameer'
'Malik, Akhtar Hussain'
'Barman, Ujjwol'
'Goswami, Namami'
'Iyer, Parameswar Krishnan'

_publ_section_title
;
 Anion-Exchange Induced Strong \p-\p Interactions in Single Crystalline
 Naphthalene Diimide for Nitroexplosive Sensing: An Electronic Prototype
 for Visual on-Site Detection.
;
_journal_issue 38
_journal_name_full 'ACS applied materials &amp; interfaces'
_journal_page_first 25326
_journal_page_last 25336
_journal_paper_doi 10.1021/acsami.6b08751
_journal_volume 8
_journal_year 2016
_chemical_formula_moiety 'C28 H28 N6 O4, 2(I)'
_chemical_formula_sum 'C28 H28 I2 N6 O4'
_chemical_formula_weight 766.36
_space_group_crystal_system monoclinic
_space_group_IT_number 14
_space_group_name_Hall '-P 2ybc'
_space_group_name_H-M_alt 'P 1 21/c 1'
_symmetry_space_group_name_Hall '-P 2ybc'
_symmetry_space_group_name_H-M 'P 1 21/c 1'
_atom_sites_solution_hydrogens geom
_audit_creation_method SHELXL-2014/7
_cell_angle_alpha 90
_cell_angle_beta 103.864(5)
_cell_angle_gamma 90
_cell_formula_units_Z 2
_cell_length_a 8.0011(6)
_cell_length_b 13.7926(10)
_cell_length_c 13.6850(10)
_cell_measurement_reflns_used 3494
_cell_measurement_temperature 296(2)
_cell_measurement_theta_max 28.399
_cell_measurement_theta_min 2.128
_cell_volume 1466.22(19)
_computing_cell_refinement 'Bruker SMART'
_computing_data_collection 'Bruker SMART'
_computing_data_reduction 'Bruker SAINT'
_computing_structure_refinement 'SHELXL-2014/7 (Sheldrick, 2014)'
_diffrn_ambient_temperature 296(2)
_diffrn_measured_fraction_theta_full 0.984
_diffrn_measured_fraction_theta_max 0.946
_diffrn_measurement_device_type 'CCD area detector'
_diffrn_radiation_type MoK\a
_diffrn_radiation_wavelength 0.71073
_diffrn_reflns_av_R_equivalents 0.1236
_diffrn_reflns_av_unetI/netI 0.1010
_diffrn_reflns_Laue_measured_fraction_full 0.984
_diffrn_reflns_Laue_measured_fraction_max 0.946
_diffrn_reflns_limit_h_max 10
_diffrn_reflns_limit_h_min -10
_diffrn_reflns_limit_k_max 16
_diffrn_reflns_limit_k_min -18
_diffrn_reflns_limit_l_max 18
_diffrn_reflns_limit_l_min -18
_diffrn_reflns_number 19866
_diffrn_reflns_point_group_measured_fraction_full 0.984
_diffrn_reflns_point_group_measured_fraction_max 0.946
_diffrn_reflns_theta_full 25.242
_diffrn_reflns_theta_max 28.399
_diffrn_reflns_theta_min 2.128
_exptl_absorpt_coefficient_mu 2.189
_exptl_absorpt_correction_T_max 0.524
_exptl_absorpt_correction_T_min 0.412
_exptl_absorpt_correction_type multi-scan
_exptl_crystal_colour brown
_exptl_crystal_density_diffrn 1.736
_exptl_crystal_description block
_exptl_crystal_F_000 752.0
_exptl_crystal_size_max 0.42
_exptl_crystal_size_mid 0.35
_exptl_crystal_size_min 0.29
_refine_diff_density_max 0.594
_refine_diff_density_min -0.483
_refine_diff_density_rms 0.084
_refine_ls_extinction_method none
_refine_ls_goodness_of_fit_ref 0.883
_refine_ls_hydrogen_treatment constr
_refine_ls_matrix_type full
_refine_ls_number_parameters 182
_refine_ls_number_reflns 3494
_refine_ls_number_restraints 0
_refine_ls_restrained_S_all 0.883
_refine_ls_R_factor_all 0.1042
_refine_ls_R_factor_gt 0.0398
_refine_ls_shift/su_max 0.001
_refine_ls_shift/su_mean 0.000
_refine_ls_structure_factor_coef Fsqd
_refine_ls_weighting_details 'w=1/[\s^2^(Fo^2^)+(0.0150P)^2^+0.0025P] where P=(Fo^2^+2Fc^2^)/3'
_refine_ls_weighting_scheme calc
_refine_ls_wR_factor_gt 0.0721
_refine_ls_wR_factor_ref 0.0789
_reflns_Friedel_coverage 0.000
_reflns_number_gt 2585
_reflns_number_total 3494
_reflns_threshold_expression 'I > 2\s(I)'
_cod_data_source_file am6b08751_si_003.cif
_cod_data_source_block NDI-IMZ-MI
_cod_database_code 4513965
_shelx_shelxl_version_number 2014/7
_shelx_space_group_comment
;
The symmetry employed for this shelxl refinement is uniquely defined
by the following loop, which should always be used as a source of
symmetry information in preference to the above space-group names.
They are only intended as comments.
;

loop_
_space_group_symop_operation_xyz
'x, y, z'
'-x, y+1/2, -z+1/2'
'-x, -y, -z'
'x, -y-1/2, z-1/2'

loop_
_atom_site_label
_atom_site_type_symbol
_atom_site_fract_x
_atom_site_fract_y
_atom_site_fract_z
_atom_site_U_iso_or_equiv
_atom_site_adp_type
_atom_site_occupancy
_atom_site_site_symmetry_order
_atom_site_calc_flag
_atom_site_refinement_flags_posn
_atom_site_refinement_flags_adp
I1 I 0.85706(4) 0.81560(2) 0.90113(2) 0.07342(16) Uani 1 1 d . .
N1 N 0.6702(4) 0.4264(2) 0.6500(2) 0.0462(8) Uani 1 1 d . .
N2 N 0.8094(5) 0.5609(2) 0.6904(2) 0.0552(9) Uani 1 1 d . .
C2 C 0.5894(6) 0.4772(3) 0.7114(3) 0.0573(12) Uani 1 1 d . .
H2 H 0.4921 0.4576 0.7320 0.069 Uiso 1 1 calc R U
C5 C 0.5584(5) 0.3312(3) 0.4952(3) 0.0505(11) Uani 1 1 d . .
H5A H 0.6454 0.3571 0.4638 0.061 Uiso 1 1 calc R U
H5B H 0.4596 0.3742 0.4791 0.061 Uiso 1 1 calc R U
C1 C 0.8022(5) 0.4789(3) 0.6383(3) 0.0485(11) Uani 1 1 d . .
H1 H 0.8784 0.4612 0.5996 0.058 Uiso 1 1 calc R U
C6 C 0.5045(5) 0.2310(3) 0.4516(3) 0.0523(11) Uani 1 1 d . .
H6A H 0.4172 0.2053 0.4829 0.063 Uiso 1 1 calc R U
H6B H 0.4535 0.2373 0.3801 0.063 Uiso 1 1 calc R U
C3 C 0.6765(6) 0.5609(3) 0.7366(3) 0.0594(12) Uani 1 1 d . .
H3 H 0.6506 0.6093 0.7779 0.071 Uiso 1 1 calc R U
C4 C 0.6289(5) 0.3294(3) 0.6078(3) 0.0488(11) Uani 1 1 d . .
H4A H 0.5448 0.2997 0.6390 0.059 Uiso 1 1 calc R U
H4B H 0.7321 0.2898 0.6237 0.059 Uiso 1 1 calc R U
N3 N 0.6488(4) 0.1617(2) 0.4666(2) 0.0423(8) Uani 1 1 d . .
C10 C 0.9294(4) 0.0323(2) 0.4932(2) 0.0318(9) Uani 1 1 d . .
C11 C 0.9076(5) 0.1032(2) 0.4170(3) 0.0378(9) Uani 1 1 d . .
C9 C 0.8144(5) 0.0249(3) 0.5560(3) 0.0384(9) Uani 1 1 d . .
C8 C 0.6648(5) 0.0927(3) 0.5429(3) 0.0465(10) Uani 1 1 d . .
C12 C 0.7600(5) 0.1718(3) 0.4024(3) 0.0433(10) Uani 1 1 d . .
C13 C 0.9428(6) 0.6364(3) 0.6949(4) 0.0842(16) Uani 1 1 d . .
H13A H 1.0504 0.6062 0.6938 0.126 Uiso 1 1 calc R U
H13B H 0.9557 0.6731 0.7559 0.126 Uiso 1 1 calc R U
H13C H 0.9088 0.6789 0.6380 0.126 Uiso 1 1 calc R U
O2 O 0.7342(3) 0.23345(19) 0.33705(19) 0.0550(7) Uani 1 1 d . .
O1 O 0.5624(4) 0.08902(18) 0.5954(2) 0.0645(8) Uani 1 1 d . .
C14 C 0.8411(5) -0.0445(3) 0.6309(3) 0.0445(10) Uani 1 1 d . .
H14 H 0.7652 -0.0492 0.6726 0.053 Uiso 1 1 calc R U
C15 C 1.0192(5) 0.1075(3) 0.3555(3) 0.0433(10) Uani 1 1 d . .
H15 H 1.0017 0.1531 0.3040 0.052 Uiso 1 1 calc R U

loop_
_atom_site_aniso_label
_atom_site_aniso_U_11
_atom_site_aniso_U_22
_atom_site_aniso_U_33
_atom_site_aniso_U_23
_atom_site_aniso_U_13
_atom_site_aniso_U_12
I1 0.0646(3) 0.0948(3) 0.0671(2) 0.00703(18) 0.02803(17) -0.01274(18)
N1 0.050(2) 0.042(2) 0.048(2) -0.0061(17) 0.0131(17) 0.0028(18)
N2 0.072(3) 0.043(2) 0.047(2) 0.0024(18) 0.0087(19) 0.002(2)
C2 0.066(3) 0.062(3) 0.050(3) 0.006(2) 0.025(2) 0.015(3)
C5 0.051(3) 0.055(3) 0.044(3) -0.004(2) 0.008(2) 0.013(2)
C1 0.056(3) 0.046(3) 0.044(3) -0.001(2) 0.014(2) 0.007(2)
C6 0.049(3) 0.057(3) 0.050(3) -0.004(2) 0.009(2) 0.006(2)
C3 0.081(4) 0.054(3) 0.046(3) -0.002(2) 0.021(3) 0.019(3)
C4 0.048(3) 0.049(3) 0.048(3) 0.000(2) 0.008(2) 0.003(2)
N3 0.043(2) 0.041(2) 0.044(2) -0.0018(16) 0.0103(17) 0.0044(17)
C10 0.036(2) 0.028(2) 0.031(2) -0.0024(18) 0.0074(18) -0.0039(17)
C11 0.047(3) 0.030(2) 0.036(2) -0.0089(18) 0.011(2) -0.0036(19)
C9 0.042(3) 0.037(2) 0.039(2) -0.0078(19) 0.0168(19) -0.007(2)
C8 0.045(3) 0.046(3) 0.050(3) -0.009(2) 0.014(2) -0.006(2)
C12 0.045(3) 0.044(3) 0.038(2) -0.012(2) 0.006(2) -0.004(2)
C13 0.114(4) 0.051(3) 0.083(4) -0.001(3) 0.014(3) -0.029(3)
O2 0.068(2) 0.0527(18) 0.0444(17) 0.0098(14) 0.0142(15) 0.0124(15)
O1 0.061(2) 0.075(2) 0.069(2) 0.0071(16) 0.0394(17) 0.0133(16)
C14 0.051(3) 0.045(3) 0.043(2) -0.002(2) 0.023(2) -0.006(2)
C15 0.059(3) 0.034(2) 0.039(2) 0.0043(18) 0.016(2) -0.001(2)

loop_
_atom_type_symbol
_atom_type_description
_atom_type_scat_dispersion_real
_atom_type_scat_dispersion_imag
_atom_type_scat_source
C C 0.0033 0.0016 'International Tables Vol C Tables 4.2.6.8 and 6.1.1.4'
H H 0.0000 0.0000 'International Tables Vol C Tables 4.2.6.8 and 6.1.1.4'
N N 0.0061 0.0033 'International Tables Vol C Tables 4.2.6.8 and 6.1.1.4'
O O 0.0106 0.0060 'International Tables Vol C Tables 4.2.6.8 and 6.1.1.4'
I I -0.4742 1.8119 'International Tables Vol C Tables 4.2.6.8 and 6.1.1.4'

loop_
_geom_angle_atom_site_label_1
_geom_angle_atom_site_label_2
_geom_angle_atom_site_label_3
_geom_angle
_geom_angle_site_symmetry_3
C1 N1 C2 107.6(3) .
C1 N1 C4 124.3(3) .
C2 N1 C4 128.0(4) .
C1 N2 C3 108.0(4) .
C1 N2 C13 123.9(4) .
C3 N2 C13 128.0(4) .
C3 C2 N1 107.7(4) .
C4 C5 C6 112.7(3) .
N1 C1 N2 109.5(4) .
N3 C6 C5 113.2(3) .
C2 C3 N2 107.1(4) .
N1 C4 C5 112.4(3) .
C8 N3 C12 125.4(3) .
C8 N3 C6 118.3(3) .
C12 N3 C6 116.3(3) .
C9 C10 C11 121.3(3) .
C9 C10 C10 119.6(4) 3_756
C11 C10 C10 119.1(4) 3_756
C15 C11 C10 120.1(3) .
C15 C11 C12 120.3(3) .
C10 C11 C12 119.6(3) .
C14 C9 C10 119.8(3) .
C14 C9 C8 120.0(3) .
C10 C9 C8 120.2(3) .
O1 C8 N3 121.2(4) .
O1 C8 C9 122.5(4) .
N3 C8 C9 116.3(3) .
O2 C12 N3 120.7(4) .
O2 C12 C11 122.2(4) .
N3 C12 C11 117.1(4) .
C9 C14 C15 120.6(3) 3_756
C11 C15 C14 120.8(3) 3_756

loop_
_geom_bond_atom_site_label_1
_geom_bond_atom_site_label_2
_geom_bond_distance
_geom_bond_site_symmetry_2
N1 C1 1.322(4) .
N1 C2 1.369(4) .
N1 C4 1.464(4) .
N2 C1 1.332(4) .
N2 C3 1.362(5) .
N2 C13 1.481(5) .
C2 C3 1.349(5) .
C5 C4 1.509(5) .
C5 C6 1.526(5) .
C6 N3 1.475(4) .
N3 C8 1.396(4) .
N3 C12 1.399(5) .
C10 C9 1.405(4) .
C10 C11 1.410(4) .
C10 C10 1.416(6) 3_756
C11 C15 1.367(4) .
C11 C12 1.488(5) .
C9 C14 1.381(4) .
C9 C8 1.496(5) .
C8 O1 1.213(4) .
C12 O2 1.215(4) .
C14 C15 1.392(5) 3_756
C15 C14 1.392(5) 3_756
